data_1558021
loop_
_publ_author_name
'M\"uller, Matthias'
'Karttunen, Antti J.'
'Buchner, Magnus R.'

_publ_section_title
;
 Speciation of Be2+ in acidic liquid ammonia and formation of tetra- and
 octanuclear beryllium amido clusters
;
_journal_issue 21
_journal_name_full 'Chemical Science'
_journal_page_first 5415
_journal_page_last 5422
_journal_paper_doi 10.1039/D0SC01112F
_journal_volume 11
_journal_year 2020
_chemical_formula_moiety 'C45 H69 Be8 I2 N21 O + 5(C5H5N)'
_chemical_formula_sum 'C20 H44 Be8 I2 N16 O'
_chemical_formula_weight 850.59
_space_group_crystal_system orthorhombic
_space_group_IT_number 66
_space_group_name_Hall '-C 2 2c'
_space_group_name_H-M_alt 'C c c m'
_atom_sites_solution_hydrogens geom
_audit_creation_method SHELXL-2018/3
_audit_update_record
;
2020-02-06 deposited with the CCDC.	2020-05-04 downloaded from the CCDC.
;
_cell_angle_alpha 90
_cell_angle_beta 90
_cell_angle_gamma 90
_cell_formula_units_Z 8
_cell_length_a 20.1994(2)
_cell_length_b 21.2118(2)
_cell_length_c 23.3361(3)
_cell_measurement_reflns_used 73657
_cell_measurement_temperature 100(2)
_cell_measurement_theta_max 152.20
_cell_measurement_theta_min 6.04
_cell_volume 9998.72(19)
_computing_structure_refinement 'SHELXL-2018/3 (Sheldrick, 2018)'
_computing_structure_solution 'SHELXT 2014/5 (Sheldrick, 2014)'
_diffrn_ambient_temperature 100(2)
_diffrn_measured_fraction_theta_full 0.998
_diffrn_measured_fraction_theta_max 0.989
_diffrn_measurement_device_type 'STOE STADIVARI'
_diffrn_radiation_type CuK\a
_diffrn_radiation_wavelength 1.54178
_diffrn_reflns_av_R_equivalents 0.0319
_diffrn_reflns_av_unetI/netI 0.0105
_diffrn_reflns_Laue_measured_fraction_full 0.998
_diffrn_reflns_Laue_measured_fraction_max 0.989
_diffrn_reflns_limit_h_max 25
_diffrn_reflns_limit_h_min -21
_diffrn_reflns_limit_k_max 24
_diffrn_reflns_limit_k_min -26
_diffrn_reflns_limit_l_max 26
_diffrn_reflns_limit_l_min -29
_diffrn_reflns_number 72530
_diffrn_reflns_point_group_measured_fraction_full 0.998
_diffrn_reflns_point_group_measured_fraction_max 0.989
_diffrn_reflns_theta_full 67.679
_diffrn_reflns_theta_max 76.241
_diffrn_reflns_theta_min 3.021
_diffrn_source 'GeniX 3D HF Cu'
_exptl_absorpt_coefficient_mu 10.116
_exptl_absorpt_correction_type multi-scan
_exptl_absorpt_process_details
;
STOE LANA, absorption correction by scaling of reflection intensities.
J. Koziskova, F. Hahn, J. Richter, J. Kozisek, "Comparison of different
absorption corrections on the model structure of tetrakis(\m~2~-acetato)-
diaqua-di-copper(II)", Acta Chimica Slovaca, vol. 9, no. 2, 2016, pp. 136 - 140.
Afterwards a spherical absorption correction was performed within STOE LANA.
;
_exptl_crystal_colour colorless
_exptl_crystal_density_diffrn 1.130
_exptl_crystal_description block
_exptl_crystal_F_000 3376
_exptl_crystal_size_max 0.06
_exptl_crystal_size_mid 0.05
_exptl_crystal_size_min 0.05
_exptl_transmission_factor_max 0.3520
_exptl_transmission_factor_min 0.0913
_refine_diff_density_max 0.530
_refine_diff_density_min -0.479
_refine_diff_density_rms 0.071
_refine_ls_extinction_method none
_refine_ls_goodness_of_fit_ref 1.036
_refine_ls_hydrogen_treatment constr
_refine_ls_matrix_type full
_refine_ls_number_parameters 215
_refine_ls_number_reflns 5329
_refine_ls_number_restraints 0
_refine_ls_restrained_S_all 1.036
_refine_ls_R_factor_all 0.0305
_refine_ls_R_factor_gt 0.0270
_refine_ls_shift/su_max 0.001
_refine_ls_shift/su_mean 0.000
_refine_ls_structure_factor_coef Fsqd
_refine_ls_weighting_details 'w=1/[\s^2^(Fo^2^)+(0.0371P)^2^+25.2398P] where P=(Fo^2^+2Fc^2^)/3'
_refine_ls_weighting_scheme calc
_refine_ls_wR_factor_gt 0.0710
_refine_ls_wR_factor_ref 0.0732
_reflns_Friedel_coverage 0.000
_reflns_number_gt 4864
_reflns_number_total 5329
_reflns_threshold_expression 'I > 2\s(I)'
_cod_data_source_file d0sc01112f2.cif
_cod_data_source_block 6_sq
_cod_depositor_comments
;Adding full bibliography for 1558013--1558021.cif.

 Adding full bibliography for 1558013--1558021.cif.
;
_cod_database_code 1558021
_shelx_shelxl_version_number 2018/3
_shelx_space_group_comment
;
The symmetry employed for this shelxl refinement is uniquely defined
by the following loop, which should always be used as a source of
symmetry information in preference to the above space-group names.
They are only intended as comments.
;

loop_
_space_group_symop_operation_xyz
'x, y, z'
'-x, -y, z'
'-x, y, -z+1/2'
'x, -y, -z+1/2'
'x+1/2, y+1/2, z'
'-x+1/2, -y+1/2, z'
'-x+1/2, y+1/2, -z+1/2'
'x+1/2, -y+1/2, -z+1/2'
'-x, -y, -z'
'x, y, -z'
'x, -y, z-1/2'
'-x, y, z-1/2'
'-x+1/2, -y+1/2, -z'
'x+1/2, y+1/2, -z'
'x+1/2, -y+1/2, z-1/2'
'-x+1/2, y+1/2, z-1/2'

loop_
_atom_site_label
_atom_site_type_symbol
_atom_site_fract_x
_atom_site_fract_y
_atom_site_fract_z
_atom_site_U_iso_or_equiv
_atom_site_adp_type
_atom_site_occupancy
_atom_site_site_symmetry_order
_atom_site_calc_flag
_atom_site_refinement_flags_posn
_atom_site_refinement_flags_adp
_atom_site_refinement_flags_occupancy
_atom_site_disorder_assembly
_atom_site_disorder_group
I1 I 0.01218(2) 0.14321(2) 0.500000 0.02837(7) Uani 1 2 d S T P . .
Be1 Be 0.28963(16) 0.35261(15) 0.82463(14) 0.0276(6) Uani 1 1 d . . . . .
Be2 Be 0.31303(16) 0.22766(15) 0.79677(14) 0.0275(6) Uani 1 1 d . . . . .
O O 0.250000 0.250000 0.75459(9) 0.0264(5) Uani 1 2 d S T P . .
N1 N 0.32561(10) 0.28575(10) 0.84920(9) 0.0283(4) Uani 1 1 d . . . . .
H1A H 0.306871 0.273801 0.882955 0.034 Uiso 1 1 calc R U . . .
H1B H 0.369670 0.292013 0.854997 0.034 Uiso 1 1 calc R U . . .
C1 C 0.03878(13) 0.36956(12) 0.66363(11) 0.0326(5) Uani 1 1 d . . . . .
H1 H 0.059628 0.393634 0.692836 0.039 Uiso 1 1 calc R U . . .
N2 N 0.20655(10) 0.34444(9) 0.82869(9) 0.0277(4) Uani 1 1 d . . . . .
H2A H 0.186068 0.376578 0.809905 0.033 Uiso 1 1 calc R U . . .
H2B H 0.193173 0.344813 0.865928 0.033 Uiso 1 1 calc R U . . .
I2 I 0.13657(2) 0.500000 0.750000 0.02592(7) Uani 1 2 d S T P . .
C2 C -0.01875(14) 0.39230(13) 0.63974(13) 0.0361(6) Uani 1 1 d . . . . .
H2 H -0.036933 0.431251 0.652219 0.043 Uiso 1 1 calc R U . . .
N3 N 0.31094(12) 0.36663(10) 0.75547(9) 0.0329(5) Uani 1 1 d . . . . .
H3A H 0.355673 0.364271 0.751339 0.040 Uiso 1 1 calc R U . . .
H3B H 0.297591 0.405917 0.744901 0.040 Uiso 1 1 calc R U . . .
N4 N 0.20227(11) 0.34110(10) 0.67980(9) 0.0304(4) Uani 1 1 d . . . . .
H4A H 0.190492 0.378034 0.696820 0.036 Uiso 1 1 calc R U . . .
H4B H 0.210594 0.348782 0.642113 0.036 Uiso 1 1 calc R U . . .
C4 C -0.02171(16) 0.30098(14) 0.58073(13) 0.0434(7) Uani 1 1 d . . . . .
H4 H -0.042151 0.275707 0.552160 0.052 Uiso 1 1 calc R U . . .
Be4 Be 0.14020(17) 0.28747(16) 0.68640(14) 0.0315(7) Uani 1 1 d . . . . .
N5 N 0.11597(11) 0.27981(10) 0.75563(8) 0.0295(4) Uani 1 1 d . . . . .
H5A H 0.089884 0.245136 0.759788 0.035 Uiso 1 1 calc R U . . .
H5B H 0.092494 0.314306 0.766796 0.035 Uiso 1 1 calc R U . . .
C5 C 0.03666(16) 0.28167(13) 0.60648(12) 0.0409(7) Uani 1 1 d . . . . .
H5 H 0.056019 0.243103 0.594340 0.049 Uiso 1 1 calc R U . . .
N6 N 0.16972(12) 0.21748(10) 0.66154(9) 0.0343(5) Uani 1 1 d . . . . .
H6A H 0.189808 0.222906 0.626986 0.041 Uiso 1 1 calc R U . . .
H6B H 0.136073 0.189341 0.657257 0.041 Uiso 1 1 calc R U . . .
C10 C 0.37044(12) 0.42190(13) 0.90049(11) 0.0329(5) Uani 1 1 d . . . . .
H10 H 0.392299 0.383090 0.907895 0.039 Uiso 1 1 calc R U . . .
C3 C -0.04975(14) 0.35758(14) 0.59725(12) 0.0392(6) Uani 1 1 d . . . . .
H3 H -0.089360 0.372311 0.579858 0.047 Uiso 1 1 calc R U . . .
Be3 Be 0.27265(18) 0.31022(15) 0.71282(14) 0.0310(7) Uani 1 1 d . . . . .
C6 C 0.28768(15) 0.47664(13) 0.85597(15) 0.0459(8) Uani 1 1 d . . . . .
H6 H 0.250131 0.477536 0.831467 0.055 Uiso 1 1 calc R U . . .
C7 C 0.3091(2) 0.53233(15) 0.8797(2) 0.0838(17) Uani 1 1 d . . . . .
H7 H 0.286839 0.570699 0.871498 0.101 Uiso 1 1 calc R U . . .
N7 N 0.06701(11) 0.31459(10) 0.64751(9) 0.0320(5) Uani 1 1 d . . . . .
N8 N 0.31702(10) 0.42169(10) 0.86571(9) 0.0284(4) Uani 1 1 d . . . . .
C8 C 0.3635(2) 0.53193(16) 0.9157(2) 0.0769(15) Uani 1 1 d . . . . .
H8 H 0.378781 0.569719 0.933074 0.092 Uiso 1 1 calc R U . . .
C9 C 0.39463(15) 0.47583(15) 0.92567(13) 0.0439(7) Uani 1 1 d . . . . .
H9 H 0.432545 0.474078 0.949709 0.053 Uiso 1 1 calc R U . . .

loop_
_atom_site_aniso_label
_atom_site_aniso_U_11
_atom_site_aniso_U_22
_atom_site_aniso_U_33
_atom_site_aniso_U_23
_atom_site_aniso_U_13
_atom_site_aniso_U_12
I1 0.02908(11) 0.02464(11) 0.03139(12) 0.000 0.000 -0.00151(8)
Be1 0.0354(16) 0.0243(14) 0.0231(15) -0.0021(12) -0.0024(12) 0.0037(12)
Be2 0.0341(15) 0.0246(14) 0.0239(15) 0.0014(12) -0.0004(12) 0.0050(12)
O 0.0357(13) 0.0248(11) 0.0187(11) 0.000 0.000 0.0067(10)
N1 0.0318(10) 0.0296(10) 0.0234(10) 0.0004(8) -0.0020(8) 0.0050(8)
C1 0.0400(14) 0.0280(12) 0.0298(13) -0.0038(10) -0.0035(11) 0.0025(10)
N2 0.0343(10) 0.0263(10) 0.0226(10) -0.0020(8) -0.0025(8) 0.0059(8)
I2 0.02742(11) 0.02233(11) 0.02799(12) -0.00037(8) 0.000 0.000
C2 0.0396(14) 0.0289(13) 0.0399(15) 0.0001(11) 0.0017(12) 0.0080(11)
N3 0.0436(12) 0.0287(11) 0.0265(11) 0.0040(9) 0.0028(9) 0.0075(9)
N4 0.0426(12) 0.0261(10) 0.0224(10) 0.0010(8) 0.0001(9) 0.0090(9)
C4 0.0576(18) 0.0409(15) 0.0317(14) -0.0075(12) -0.0159(13) 0.0068(13)
Be4 0.0424(18) 0.0291(16) 0.0230(15) -0.0008(13) -0.0077(13) 0.0090(13)
N5 0.0370(11) 0.0261(10) 0.0255(10) -0.0029(8) -0.0030(8) 0.0037(9)
C5 0.0594(18) 0.0321(13) 0.0313(14) -0.0082(11) -0.0154(13) 0.0131(13)
N6 0.0496(13) 0.0283(10) 0.0249(10) -0.0031(9) -0.0074(9) 0.0092(10)
C10 0.0333(12) 0.0409(14) 0.0245(12) 0.0005(11) -0.0059(10) 0.0059(11)
C3 0.0404(14) 0.0410(15) 0.0363(15) 0.0046(12) -0.0056(12) 0.0099(12)
Be3 0.0437(18) 0.0261(15) 0.0232(15) 0.0020(12) 0.0018(13) 0.0079(13)
C6 0.0459(16) 0.0277(13) 0.064(2) -0.0013(13) -0.0307(15) 0.0023(12)
C7 0.105(3) 0.0250(15) 0.122(4) -0.0035(19) -0.083(3) 0.0026(17)
N7 0.0433(12) 0.0265(10) 0.0260(10) -0.0025(8) -0.0056(9) 0.0071(9)
N8 0.0293(10) 0.0289(10) 0.0271(10) 0.0025(9) -0.0034(8) 0.0002(8)
C8 0.100(3) 0.0296(16) 0.101(3) 0.0096(18) -0.073(3) -0.0193(17)
C9 0.0466(16) 0.0447(16) 0.0403(16) 0.0097(13) -0.0197(13) -0.0104(13)

loop_
_atom_type_symbol
_atom_type_description
_atom_type_scat_dispersion_real
_atom_type_scat_dispersion_imag
_atom_type_scat_source
C C 0.0181 0.0091 'International Tables Vol C Tables 4.2.6.8 and 6.1.1.4'
H H 0.0000 0.0000 'International Tables Vol C Tables 4.2.6.8 and 6.1.1.4'
Be Be 0.0038 0.0014 'International Tables Vol C Tables 4.2.6.8 and 6.1.1.4'
N N 0.0311 0.0180 'International Tables Vol C Tables 4.2.6.8 and 6.1.1.4'
I I -0.3257 6.8362 'International Tables Vol C Tables 4.2.6.8 and 6.1.1.4'
O O 0.0492 0.0322 'International Tables Vol C Tables 4.2.6.8 and 6.1.1.4'

loop_
_geom_angle_atom_site_label_1
_geom_angle_atom_site_label_2
_geom_angle_atom_site_label_3
_geom_angle
_geom_angle_site_symmetry_1
_geom_angle_site_symmetry_3
_geom_angle_publ_flag
N2 Be1 N1 108.7(2) . . ?
N2 Be1 N3 108.9(2) . . ?
N1 Be1 N3 111.1(2) . . ?
N2 Be1 N8 110.59(19) . . ?
N1 Be1 N8 111.23(19) . . ?
N3 Be1 N8 106.3(2) . . ?
O Be2 N5 109.20(19) . 6 ?
O Be2 N2 109.0(2) . 6 ?
N5 Be2 N2 110.09(19) 6 6 ?
O Be2 N1 108.70(19) . . ?
N5 Be2 N1 109.3(2) 6 . ?
N2 Be2 N1 110.51(19) 6 . ?
O Be2 Be2 35.93(12) . 6 ?
N5 Be2 Be2 143.85(14) 6 6 ?
N2 Be2 Be2 95.34(19) 6 6 ?
N1 Be2 Be2 83.73(15) . 6 ?
Be3 O Be3 108.6(3) . 6 ?
Be3 O Be2 110.52(17) . . ?
Be3 O Be2 109.53(16) 6 . ?
Be3 O Be2 109.53(16) . 6 ?
Be3 O Be2 110.52(17) 6 6 ?
Be2 O Be2 108.1(2) . 6 ?
Be1 N1 Be2 106.85(18) . . ?
Be1 N1 H1A 110.4 . . ?
Be2 N1 H1A 110.4 . . ?
Be1 N1 H1B 110.4 . . ?
Be2 N1 H1B 110.4 . . ?
H1A N1 H1B 108.6 . . ?
N7 C1 C2 123.1(2) . . ?
N7 C1 H1 118.5 . . ?
C2 C1 H1 118.5 . . ?
Be1 N2 Be2 106.90(18) . 6 ?
Be1 N2 H2A 110.3 . . ?
Be2 N2 H2A 110.3 6 . ?
Be1 N2 H2B 110.3 . . ?
Be2 N2 H2B 110.3 6 . ?
H2A N2 H2B 108.6 . . ?
C1 C2 C3 119.1(2) . . ?
C1 C2 H2 120.5 . . ?
C3 C2 H2 120.5 . . ?
Be1 N3 Be3 108.1(2) . . ?
Be1 N3 H3A 110.1 . . ?
Be3 N3 H3A 110.1 . . ?
Be1 N3 H3B 110.1 . . ?
Be3 N3 H3B 110.1 . . ?
H3A N3 H3B 108.4 . . ?
Be4 N4 Be3 108.04(19) . . ?
Be4 N4 H4A 110.1 . . ?
Be3 N4 H4A 110.1 . . ?
Be4 N4 H4B 110.1 . . ?
Be3 N4 H4B 110.1 . . ?
H4A N4 H4B 108.4 . . ?
C3 C4 C5 119.0(3) . . ?
C3 C4 H4 120.5 . . ?
C5 C4 H4 120.5 . . ?
N5 Be4 N4 111.3(2) . . ?
N5 Be4 N6 110.0(2) . . ?
N4 Be4 N6 107.1(2) . . ?
N5 Be4 N7 105.7(2) . . ?
N4 Be4 N7 109.9(2) . . ?
N6 Be4 N7 112.9(2) . . ?
Be4 N5 Be2 107.3(2) . 6 ?
Be4 N5 H5A 110.2 . . ?
Be2 N5 H5A 110.3 6 . ?
Be4 N5 H5B 110.2 . . ?
Be2 N5 H5B 110.2 6 . ?
H5A N5 H5B 108.5 . . ?
N7 C5 C4 123.2(3) . . ?
N7 C5 H5 118.4 . . ?
C4 C5 H5 118.4 . . ?
Be4 N6 Be3 106.83(19) . 6 ?
Be4 N6 H6A 110.4 . . ?
Be3 N6 H6A 110.4 6 . ?
Be4 N6 H6B 110.4 . . ?
Be3 N6 H6B 110.4 6 . ?
H6A N6 H6B 108.6 . . ?
N8 C10 C9 122.9(3) . . ?
N8 C10 H10 118.5 . . ?
C9 C10 H10 118.5 . . ?
C4 C3 C2 118.4(3) . . ?
C4 C3 H3 120.8 . . ?
C2 C3 H3 120.8 . . ?
O Be3 N3 108.3(2) . . ?
O Be3 N4 108.8(2) . . ?
N3 Be3 N4 110.9(2) . . ?
O Be3 N6 108.72(19) . 6 ?
N3 Be3 N6 108.8(2) . 6 ?
N4 Be3 N6 111.2(2) . 6 ?
O Be3 Be3 35.70(13) . 6 ?
N3 Be3 Be3 142.96(14) . 6 ?
N4 Be3 Be3 94.5(2) . 6 ?
N6 Be3 Be3 84.80(16) 6 6 ?
N8 C6 C7 123.0(3) . . ?
N8 C6 H6 118.5 . . ?
C7 C6 H6 118.5 . . ?
C6 C7 C8 119.4(3) . . ?
C6 C7 H7 120.3 . . ?
C8 C7 H7 120.3 . . ?
C5 N7 C1 117.2(2) . . ?
C5 N7 Be4 124.3(2) . . ?
C1 N7 Be4 118.3(2) . . ?
C6 N8 C10 117.2(2) . . ?
C6 N8 Be1 118.5(2) . . ?
C10 N8 Be1 123.9(2) . . ?
C9 C8 C7 118.3(3) . . ?
C9 C8 H8 120.8 . . ?
C7 C8 H8 120.8 . . ?
C8 C9 C10 119.2(3) . . ?
C8 C9 H9 120.4 . . ?
C10 C9 H9 120.4 . . ?

loop_
_geom_bond_atom_site_label_1
_geom_bond_atom_site_label_2
_geom_bond_distance
_geom_bond_site_symmetry_2
_geom_bond_publ_flag
Be1 N2 1.690(4) . ?
Be1 N1 1.694(4) . ?
Be1 N3 1.696(4) . ?
Be1 N8 1.836(4) . ?
Be2 O 1.678(3) . ?
Be2 N5 1.733(4) 6 ?
Be2 N2 1.746(4) 6 ?
Be2 N1 1.755(4) . ?
Be2 Be2 2.717(6) 6 ?
O Be3 1.671(4) . ?
O Be3 1.671(4) 6 ?
N1 H1A 0.9100 . ?
N1 H1B 0.9100 . ?
C1 N7 1.351(3) . ?
C1 C2 1.376(4) . ?
C1 H1 0.9500 . ?
N2 H2A 0.9100 . ?
N2 H2B 0.9100 . ?
C2 C3 1.385(4) . ?
C2 H2 0.9500 . ?
N3 Be3 1.738(4) . ?
N3 H3A 0.9100 . ?
N3 H3B 0.9100 . ?
N4 Be4 1.700(4) . ?
N4 Be3 1.745(4) . ?
N4 H4A 0.9100 . ?
N4 H4B 0.9100 . ?
C4 C3 1.382(4) . ?
C4 C5 1.385(4) . ?
C4 H4 0.9500 . ?
Be4 N5 1.696(4) . ?
Be4 N6 1.702(4) . ?
Be4 N7 1.828(4) . ?
N5 H5A 0.9100 . ?
N5 H5B 0.9100 . ?
C5 N7 1.334(3) . ?
C5 H5 0.9500 . ?
N6 Be3 1.770(4) 6 ?
N6 H6A 0.9100 . ?
N6 H6B 0.9100 . ?
C10 N8 1.350(3) . ?
C10 C9 1.376(4) . ?
C10 H10 0.9500 . ?
C3 H3 0.9500 . ?
Be3 Be3 2.714(7) 6 ?
C6 N8 1.327(3) . ?
C6 C7 1.375(4) . ?
C6 H6 0.9500 . ?
C7 C8 1.382(4) . ?
C7 H7 0.9500 . ?
C8 C9 1.366(5) . ?
C8 H8 0.9500 . ?
C9 H9 0.9500 . ?

loop_
_geom_hbond_atom_site_label_D
_geom_hbond_atom_site_label_H
_geom_hbond_atom_site_label_A
_geom_hbond_distance_DH
_geom_hbond_distance_HA
_geom_hbond_distance_DA
_geom_hbond_angle_DHA
_geom_hbond_site_symmetry_A
_geom_hbond_publ_flag
C1 H1 I2 0.95 3.05 3.952(3) 159.7 . yes
N2 H2A I2 0.91 3.13 4.032(2) 170.6 . yes
N4 H4A I2 0.91 3.07 3.976(2) 174.2 . yes
C4 H4 I1 0.95 3.25 3.901(3) 127.1 . yes
C5 H5 I1 0.95 3.18 3.879(3) 131.7 . yes
C10 H10 I1 0.95 3.29 3.937(2) 127.5 15_556 yes
C6 H6 I2 0.95 3.02 3.959(3) 171.6 . yes
C9 H9 I1 0.95 3.19 3.876(3) 130.9 15_556 yes
